data_6000061
loop_
_publ_author_name
'Lauterbach, Rainer'
'Schnick, Wolfgang'

_publ_section_title
;
 High-temperature synthesis and single-crystal X-ray structure
 determination of Sr10Sm6Si30Al6O7N54 - a layered sialon with an ordered
 distribution of Si, Al, O, and N
;
_journal_name_full 'Solid State Sciences'
_journal_page_first 463
_journal_page_last 472
_journal_paper_doi 10.1016/S1293-2558(00)00147-3
_journal_volume 2
_journal_year 2000
_chemical_formula_sum 'Al6 N54 O7 Si30 Sm6 Sr10'
_chemical_formula_weight 3651.42
_space_group_crystal_system orthorhombic
_space_group_IT_number 42
_space_group_name_Hall 'F 2 -2'
_space_group_name_H-M_alt 'F m m 2'
_cell_angle_alpha 90
_cell_angle_beta 90
_cell_angle_gamma 90
_cell_formula_units_Z 4
_cell_length_a 17.0694(9)
_cell_length_b 33.324(2)
_cell_length_c 9.9536(5)
_cell_volume 5661.8(5)
_diffrn_ambient_temperature 296
_diffrn_radiation_probe x-ray
_diffrn_radiation_type MoK\a
_diffrn_radiation_wavelength 0.71073
_exptl_absorpt_coefficient_mu 16.275
_exptl_crystal_density_diffrn 4.284
_exptl_crystal_F_000 6736
_refine_ls_goodness_of_fit_ref 1.119
_refine_ls_number_parameters 281
_refine_ls_number_reflns 3850
_refine_ls_R_factor_gt 0.0706
_refine_ls_wR_factor_gt 0.1273
_cod_database_code 6000061

loop_
_space_group_symop_id
_space_group_symop_operation_xyz
1 x,y,z
2 -x,-y,z
3 -x,y,z
4 x,-y,z
5 x,1/2+y,1/2+z
6 -x,1/2-y,1/2+z
7 -x,1/2+y,1/2+z
8 x,1/2-y,1/2+z
9 1/2+x,y,1/2+z
10 1/2-x,-y,1/2+z
11 1/2-x,y,1/2+z
12 1/2+x,-y,1/2+z
13 1/2+x,1/2+y,z
14 1/2-x,1/2-y,z
15 1/2-x,1/2+y,z
16 1/2+x,1/2-y,z

loop_
_atom_site_label
_atom_site_type_symbol
_atom_site_adp_type
_atom_site_fract_x
_atom_site_fract_y
_atom_site_fract_z
_atom_site_occupancy
_atom_site_U_iso_or_equiv
_atom_site_calc_flag
_atom_site_refinement_flags_posn
_atom_site_refinement_flags_adp
_atom_site_refinement_flags_occupancy
_atom_site_disorder_assembly
_atom_site_disorder_group
Sm1 Sm Uani 0.00000 0.80639(4) 0.85915(9) 1.000 0.0162(4) . . . . . .
Sm2 Sm Uani 0.00000 0.80492(5) 0.48936(9) 1.000 0.0176(4) . . . . . .
Sm3 Sm Uani 0.75000 0.75000 0.9295(4) 1.000 0.0668(5) . . . . . .
Si1 Si Uani 0.00000 0.90350(10) 0.6798(9) 1.000 0.0073(6) . . . . . .
Si2 Si Uani 0.6657(3) 0.6678(2) 0.0165(5) 1.000 0.0123(12) . . . . . .
Si3 Si Uani 0.9124(3) 0.90920(10) 0.9301(5) 1.000 0.0087(12) . . . . . .
Si4 Si Uani 0.7509(4) 0.95021(7) 0.4261(6) 1.000 0.0080(6) . . . . . .
Si5 Si Uani 0.65450(10) 0.95178(7) 0.1788(6) 1.000 0.0085(6) . . . . . .
Si6 Si Uani 0.59260(10) 0.73603(8) 0.1776(8) 1.000 0.0207(8) . . . . . .
Si7 Si Uani 0.0879(3) 0.90750(10) 0.4272(5) 1.000 0.0100(14) . . . . . .
Si8 Si Uani 0.6687(3) 0.6691(2) 0.3331(5) 1.000 0.0120(12) . . . . . .
Al1 Al Uani 0.82400(10) 0.91072(7) 0.1771(7) 1.000 0.0055(6) . . . . . .
Al2 Al Uani 0.00000 0.94674(9) 0.1825(9) 1.000 0.0053(8) . . . . . .
O1 O Uani 0.00000 0.8537(3) 0.676(2) 1.000 0.015(2) . . . . . .
O2 O Uani 0.5941(5) 0.7850(2) 0.174(2) 1.000 0.023(2) . . . . . .
O3 O Uani 0.00000 0.00000 0.191(7) 1.000 0.050(11) . . . . . .
N1 N Uani 0.6089(9) 0.7129(4) 0.0380(9) 1.000 0.022(3) . . . . . .
N2 N Uani 0.7580(9) 0.00000 0.397(2) 1.000 0.026(8) . . . . . .
N3 N Uani 0.6835(5) 0.6439(2) 0.176(2) 1.000 0.014(2) . . . . . .
N4 N Uani 0.00000 0.9235(4) 0.8456(8) 1.000 0.009(3) . . . . . .
N5 N Uani 0.7464(6) 0.9414(3) 0.1014(9) 1.000 0.015(3) . . . . . .
N6 N Uani 0.1655(5) 0.9307(3) 0.3444(9) 1.000 0.013(3) . . . . . .
N7 N Uani 0.9156(6) 0.9202(3) 0.5976(9) 1.000 0.013(3) . . . . . .
N8 N Uani 0.8359(6) 0.9329(4) 0.8464(8) 1.000 0.020(3) . . . . . .
N9 N Uani 0.9143(6) 0.9267(3) 0.0947(9) 1.000 0.012(3) . . . . . .
N10 N Uani 0.7480(9) 0.6744(3) 0.924(2) 1.000 0.024(3) . . . . . .
N11 N Uani 0.6550(9) 0.7192(4) 0.3056(8) 1.000 0.029(4) . . . . . .
N12 N Uani 0.50000 0.7251(5) 0.256(2) 1.000 0.025(5) . . . . . .
N13 N Uani 0.00000 0.9240(4) 0.3545(9) 1.000 0.010(3) . . . . . .
N14 N Uani 0.6188(8) 0.00000 0.162(2) 1.000 0.012(4) . . . . . .
N15 N Uani 0.0933(9) 0.8566(6) 0.413(2) 1.000 0.022(5) . . . . . .
N16 N Uani 0.5961(9) 0.6414(5) 0.928(2) 1.000 0.016(4) . . . . . .
Sr1 Sr Uani 0.83807(5) 0.84963(2) 0.6727(2) 1.000 0.0120(2) . . . . . .
Sr2 Sr Uani 0.00000 0.85366(3) 0.1769(3) 1.000 0.0125(3) . . . . . .
Sr3 Sr Uani 0.15756(7) 0.00000 0.1827(3) 1.000 0.0144(4) . . . . . .
Sr4 Sr Uani 0.00000 0.00000 0.8758(6) 1.000 0.0219(12) . . . . . .
Sr5 Sr Uani 0.00000 0.00000 0.4981(3) 1.000 0.0150(6) . . . . . .

loop_
_atom_site_aniso_label
_atom_site_aniso_U_11
_atom_site_aniso_U_22
_atom_site_aniso_U_33
_atom_site_aniso_U_23
_atom_site_aniso_U_13
_atom_site_aniso_U_12
Sm1 0.0182(6) 0.0149(7) 0.0156(6) 0.0014(5) 0.0000 0.0000
Sm2 0.0223(6) 0.0184(7) 0.0121(6) 0.0005(5) 0.0000 0.0000
Sm3 0.1170(10) 0.0164(4) 0.0670(10) 0.0000 0.0000 -0.001(2)
Si1 0.0060(10) 0.0100(10) 0.0060(10) 0.001(3) 0.0000 0.0000
Si2 0.021(2) 0.006(2) 0.010(2) -0.001(2) 0.0010(17) 0.002(2)
Si3 0.007(2) 0.011(2) 0.008(2) -0.003(2) 0.0002(16) -0.001(2)
Si4 0.0090(10) 0.0079(9) 0.0070(10) 0.001(2) -0.0012(7) 0.001(2)
Si5 0.0086(9) 0.0110(10) 0.0060(10) 0.003(2) 0.001(2) -0.0002(7)
Si6 0.0210(10) 0.0100(10) 0.031(2) 0.001(3) -0.007(3) 0.0038(9)
Si7 0.005(2) 0.019(3) 0.006(2) -0.003(2) 0.001(2) -0.003(2)
Si8 0.023(2) 0.010(2) 0.003(2) 0.001(2) 0.001(2) 0.003(2)
Al1 0.0060(10) 0.0046(9) 0.0060(10) 0.000(2) 0.003(2) 0.0014(7)
Al2 0.0040(10) 0.0040(10) 0.008(2) -0.003(3) 0.0000 0.0000
O1 0.017(4) 0.019(4) 0.010(4) -0.001(9) 0.0000 0.0000
O2 0.029(4) 0.010(3) 0.029(4) 0.015(6) 0.004(7) 0.003(3)
O3 0.030(10) 0.030(10) 0.09(3) 0.0000 0.0000 0.0000
N1 0.035(7) 0.018(5) 0.013(5) -0.006(4) 0.000(5) 0.015(5)
N2 0.020(10) 0.007(6) 0.05(2) 0.0000 -0.011(9) 0.0000
N3 0.019(4) 0.012(3) 0.012(4) 0.005(7) 0.012(7) 0.000(3)
N4 0.014(6) 0.006(5) 0.007(6) 0.002(4) 0.0000 0.0000
N5 0.019(5) 0.016(4) 0.010(5) 0.000(4) 0.001(4) -0.002(4)
N6 0.011(4) 0.014(4) 0.013(5) 0.005(4) 0.002(4) -0.002(3)
N7 0.011(4) 0.020(5) 0.008(5) -0.001(4) 0.006(3) 0.002(3)
N8 0.013(4) 0.030(6) 0.016(5) 0.010(4) 0.000(4) 0.010(4)
N9 0.013(5) 0.017(5) 0.007(4) 0.001(3) 0.005(3) -0.004(3)
N10 0.024(5) 0.027(5) 0.021(5) -0.010(8) 0.005(3) 0.006(9)
N11 0.039(8) 0.020(6) 0.027(7) 0.004(5) -0.009(6) 0.015(6)
N12 0.030(8) 0.014(7) 0.030(10) -0.002(6) 0.0000 0.0000
N13 0.006(5) 0.023(7) 0.000(5) 0.008(5) 0.0000 0.0000
N14 0.025(6) 0.008(4) 0.003(8) 0.0000 -0.008(6) 0.0000
N15 0.010(7) 0.023(8) 0.032(9) -0.003(6) -0.001(5) -0.001(6)
N16 0.019(8) 0.020(7) 0.008(6) 0.005(5) -0.008(5) -0.001(5)
Sr1 0.0085(3) 0.0094(3) 0.0181(4) 0.0000(8) -0.0015(7) 0.0015(3)
Sr2 0.0148(5) 0.0127(5) 0.0099(6) -0.0010(10) 0.0000 0.0000
Sr3 0.0088(5) 0.0046(4) 0.0298(9) 0.0000 0.0010(10) 0.0000
Sr4 0.0186(4) 0.015(2) 0.032(3) 0.0000 0.0000 0.0000
Sr5 0.0130(10) 0.0210(10) 0.0110(10) 0.0000 0.0000 0.0000

loop_
_geom_angle_atom_site_label_1
_geom_angle_atom_site_label_2
_geom_angle_atom_site_label_3
_geom_angle
_geom_angle_site_symmetry_1
_geom_angle_site_symmetry_2
_geom_angle_site_symmetry_3
_geom_angle_publ_flag
Si6 Sm1 O1 92.9(3) 9_455 . . yes
O1 Sm1 O2 68.6(4) . . 9_455 yes
Si6 Sm1 O1 92.9(3) 11_555 . . yes
O1 Sm1 O2 68.6(4) . . 11_555 yes
O1 Sm1 N16 75.6(5) . . 14_565 yes
Si2 Sm1 O1 100.7(2) 14_566 . . yes
O1 Sm1 N1 131.8(3) . . 14_566 yes
Si6 Sm1 O2 28.07(19) 9_455 . 9_455 yes
Si6 Sm1 Si6 56.20(7) 9_455 . 11_555 yes
Si6 Sm1 O2 73.3(2) 9_455 . 11_555 yes
Si6 Sm1 N16 161.4(4) 9_455 . 14_565 yes
Si2 Sm1 Si6 146.09(12) 14_566 . 9_455 yes
Si6 Sm1 N1 121.5(3) 9_455 . 14_566 yes
Si6 Sm1 O2 73.3(2) 11_555 . 9_455 yes
O2 Sm1 O2 78.2(4) 9_455 . 11_555 yes
O2 Sm1 N16 144.2(5) 9_455 . 14_565 yes
Si2 Sm1 O2 160.7(3) 14_566 . 9_455 yes
O2 Sm1 N1 149.3(3) 9_455 . 14_566 yes
Si6 Sm1 O2 28.07(19) 11_555 . 11_555 yes
Si6 Sm1 N16 109.1(4) 11_555 . 14_565 yes
Si2 Sm1 Si6 91.92(12) 14_566 . 11_555 yes
Si6 Sm1 N1 82.1(3) 11_555 . 14_566 yes
O2 Sm1 N16 88.8(5) 11_555 . 14_565 yes
Si2 Sm1 O2 83.0(3) 14_566 . 11_555 yes
O2 Sm1 N1 88.6(4) 11_555 . 14_566 yes
Si2 Sm1 N16 30.0(4) 14_566 . 14_565 yes
N1 Sm1 N16 61.5(5) 14_566 . 14_565 yes
Si2 Sm1 N1 32.4(3) 14_566 . 14_566 yes
O1 Sm2 N15 76.8(5) . . . yes
O1 Sm2 N15 76.8(5) . . 3_555 yes
Si6 Sm2 O1 91.7(3) 9_455 . . yes
O1 Sm2 O2 68.0(4) . . 9_455 yes
Si6 Sm2 O1 91.7(3) 11_555 . . yes
O1 Sm2 O2 68.0(4) . . 11_555 yes
Si8 Sm2 O1 100.2(2) 14_565 . . yes
O1 Sm2 N12 162.1(5) . . 14_565 yes
N15 Sm2 N15 80.5(6) . . 3_555 yes
Si6 Sm2 N15 110.2(4) 9_455 . . yes
O2 Sm2 N15 89.8(5) 9_455 . . yes
Si6 Sm2 N15 162.4(5) 11_555 . . yes
O2 Sm2 N15 144.8(5) 11_555 . . yes
Si8 Sm2 N15 103.3(4) 14_565 . . yes
N12 Sm2 N15 89.6(6) 14_565 . . yes
Si6 Sm2 N15 162.4(5) 9_455 . 3_555 yes
O2 Sm2 N15 144.8(5) 9_455 . 3_555 yes
Si6 Sm2 N15 110.2(4) 11_555 . 3_555 yes
O2 Sm2 N15 89.8(5) 11_555 . 3_555 yes
Si8 Sm2 N15 29.6(4) 14_565 . 3_555 yes
N12 Sm2 N15 89.6(6) 14_565 . 3_555 yes
Si6 Sm2 O2 27.92(19) 9_455 . 9_455 yes
Si6 Sm2 Si6 56.15(8) 9_455 . 11_555 yes
Si6 Sm2 O2 73.4(2) 9_455 . 11_555 yes
Si6 Sm2 Si8 146.25(12) 9_455 . 14_565 yes
Si6 Sm2 N12 104.0(4) 9_455 . 14_565 yes
Si6 Sm2 O2 73.4(2) 11_555 . 9_455 yes
O2 Sm2 O2 78.8(4) 9_455 . 11_555 yes
Si8 Sm2 O2 160.2(3) 14_565 . 9_455 yes
O2 Sm2 N12 124.3(4) 9_455 . 14_565 yes
Si6 Sm2 O2 27.92(19) 11_555 . 11_555 yes
Si6 Sm2 Si8 91.77(12) 11_555 . 14_565 yes
Si6 Sm2 N12 104.0(4) 11_555 . 14_565 yes
Si8 Sm2 O2 82.0(3) 14_565 . 11_555 yes
O2 Sm2 N12 124.3(4) 11_555 . 14_565 yes
Si8 Sm2 N12 71.3(2) 14_565 . 14_565 yes
Si2 Sm3 N10 31.5(4) 1_556 . . yes
Si8 Sm3 N10 146.6(4) 8_565 . . yes
N10 Sm3 N11 115.4(5) . . 8_565 yes
Si8 Sm3 N10 32.0(4) 11_655 . . yes
N10 Sm3 N11 63.1(5) . . 11_655 yes
N10 Sm3 N10 177.5(7) . . 14_665 yes
Si2 Sm3 N10 149.8(4) 14_666 . . yes
Si2 Sm3 Si8 127.49(14) 1_556 . 8_565 yes
Si2 Sm3 N11 102.2(4) 1_556 . 8_565 yes
Si2 Sm3 Si8 63.52(14) 1_556 . 11_655 yes
Si2 Sm3 N11 94.6(4) 1_556 . 11_655 yes
Si2 Sm3 N10 149.8(4) 1_556 . 14_665 yes
Si2 Sm3 Si2 148.73(19) 1_556 . 14_666 yes
Si8 Sm3 N11 31.3(3) 8_565 . 8_565 yes
Si8 Sm3 Si8 144.88(19) 8_565 . 11_655 yes
Si8 Sm3 N11 121.9(3) 8_565 . 11_655 yes
Si8 Sm3 N10 32.0(4) 8_565 . 14_665 yes
Si2 Sm3 Si8 63.52(14) 14_666 . 8_565 yes
Si8 Sm3 N11 121.9(3) 11_655 . 8_565 yes
N11 Sm3 N11 114.6(4) 8_565 . 11_655 yes
N10 Sm3 N11 63.1(5) 14_665 . 8_565 yes
Si2 Sm3 N11 94.6(4) 14_666 . 8_565 yes
Si8 Sm3 N11 31.3(3) 11_655 . 11_655 yes
Si8 Sm3 N10 146.6(4) 11_655 . 14_665 yes
Si2 Sm3 Si8 127.49(14) 14_666 . 11_655 yes
N10 Sm3 N11 115.4(5) 14_665 . 11_655 yes
Si2 Sm3 N11 102.2(4) 14_666 . 11_655 yes
Si2 Sm3 N10 31.5(4) 14_666 . 14_665 yes
O1 Si1 N4 113.3(9) . . . yes
O1 Si1 N7 107.9(5) . . 1_455 yes
O1 Si1 N7 107.9(5) . . 3_655 yes
N4 Si1 N7 108.4(4) . . 1_455 yes
N4 Si1 N7 108.4(4) . . 3_655 yes
N7 Si1 N7 111.0(6) 1_455 . 3_655 yes
N1 Si2 N3 110.8(5) . . . yes
Sm3 Si2 N1 64.0(5) 1_554 . . yes
N1 Si2 N10 113.7(7) . . 1_554 yes
N1 Si2 N16 96.7(7) . . 1_554 yes
Sm1 Si2 N1 52.1(4) 14_564 . . yes
Sm3 Si2 N3 122.6(4) 1_554 . . yes
N3 Si2 N10 113.4(7) . . 1_554 yes
N3 Si2 N16 110.0(8) . . 1_554 yes
Sm1 Si2 N3 132.0(4) 14_564 . . yes
Sm3 Si2 N10 51.1(4) 1_554 . 1_554 yes
Sm3 Si2 N16 127.4(7) 1_554 . 1_554 yes
Sm1 Si2 Sm3 91.91(16) 14_564 . 1_554 yes
N10 Si2 N16 111.1(9) 1_554 . 1_554 yes
Sm1 Si2 N10 114.4(6) 14_564 . 1_554 yes
Sm1 Si2 N16 46.2(6) 14_564 . 1_554 yes
Al1 Si3 N8 90.4(4) 1_556 . . yes
N8 Si3 N9 108.2(5) . . 1_556 yes
N4 Si3 N8 106.4(5) 1_655 . . yes
N8 Si3 N16 112.5(8) . . 14_665 yes
Al1 Si3 N9 37.0(4) 1_556 . 1_556 yes
Al1 Si3 N4 146.8(4) 1_556 . 1_655 yes
Al1 Si3 N16 89.0(7) 1_556 . 14_665 yes
N4 Si3 N9 109.9(5) 1_655 . 1_556 yes
N9 Si3 N16 110.3(8) 1_556 . 14_665 yes
N4 Si3 N16 109.4(7) 1_655 . 14_665 yes
N2 Si4 N6 103.0(7) 1_565 . 3_655 yes
N2 Si4 N8 107.6(8) 1_565 . 11_654 yes
N2 Si4 N5 109.3(8) 1_565 . 11_655 yes
N6 Si4 N8 110.4(5) 3_655 . 11_654 yes
N5 Si4 N6 111.8(5) 11_655 . 3_655 yes
N5 Si4 N8 114.1(5) 11_655 . 11_654 yes
N5 Si5 N14 116.7(6) . . 1_565 yes
N5 Si5 N7 106.2(5) . . 11_654 yes
N5 Si5 N8 104.7(5) . . 11_654 yes
N7 Si5 N14 105.5(6) 11_654 . 1_565 yes
N8 Si5 N14 116.7(8) 11_654 . 1_565 yes
N7 Si5 N8 106.0(5) 11_654 . 11_654 yes
O2 Si6 N1 117.1(9) . . . yes
O2 Si6 N11 109.0(8) . . . yes
O2 Si6 N12 103.0(7) . . . yes
Sm1 Si6 O2 47.2(6) 9_554 . . yes
Sm2 Si6 O2 46.5(6) 9_554 . . yes
N1 Si6 N11 111.6(6) . . . yes
N1 Si6 N12 115.4(8) . . . yes
Sm1 Si6 N1 151.5(5) 9_554 . . yes
Sm2 Si6 N1 85.8(5) 9_554 . . yes
N11 Si6 N12 98.8(8) . . . yes
Sm1 Si6 N11 96.8(5) 9_554 . . yes
Sm2 Si6 N11 155.5(5) 9_554 . . yes
Sm1 Si6 N12 59.6(6) 9_554 . . yes
Sm2 Si6 N12 88.1(5) 9_554 . . yes
Sm1 Si6 Sm2 66.49(5) 9_554 . 9_554 yes
N6 Si7 N13 108.4(5) . . . yes
N6 Si7 N15 111.2(7) . . . yes
Al1 Si7 N6 35.5(3) 3_655 . . yes
N6 Si7 N7 112.2(5) . . 3_655 yes
N13 Si7 N15 108.9(7) . . . yes
Al1 Si7 N13 94.5(3) 3_655 . . yes
N7 Si7 N13 107.2(5) 3_655 . . yes
Al1 Si7 N15 86.4(7) 3_655 . . yes
N7 Si7 N15 108.9(8) 3_655 . . yes
Al1 Si7 N7 147.0(4) 3_655 . 3_655 yes
N3 Si8 N11 109.7(5) . . . yes
Sm3 Si8 N3 126.8(4) 8_564 . . yes
N3 Si8 N10 113.4(7) . . 11_654 yes
Sm2 Si8 N3 129.8(4) 14_565 . . yes
Sm3 Si8 N11 43.9(5) 8_564 . . yes
N10 Si8 N11 95.7(7) 11_654 . . yes
Sm2 Si8 N11 73.0(5) 14_565 . . yes
Sm3 Si8 N10 52.0(4) 8_564 . 11_654 yes
Sm2 Si8 Sm3 90.90(16) 14_565 . 8_564 yes
Sm2 Si8 N10 116.2(6) 14_565 . 11_654 yes
N5 Al1 N9 105.2(5) . . . yes
Si3 Al1 N5 92.1(4) 1_554 . . yes
Si7 Al1 N5 138.1(4) 3_655 . . yes
N5 Al1 N6 104.2(4) . . 3_655 yes
N3 Al1 N5 120.2(5) 14_665 . . yes
Si3 Al1 N9 35.0(3) 1_554 . . yes
Si7 Al1 N9 87.6(3) 3_655 . . yes
N6 Al1 N9 102.9(4) 3_655 . . yes
N3 Al1 N9 110.3(5) 14_665 . . yes
Si3 Al1 Si7 117.26(15) 1_554 . 3_655 yes
Si3 Al1 N6 137.9(3) 1_554 . 3_655 yes
Si3 Al1 N3 90.8(6) 1_554 . 14_665 yes
Si7 Al1 N6 34.1(3) 3_655 . 3_655 yes
Si7 Al1 N3 90.3(6) 3_655 . 14_665 yes
N3 Al1 N6 112.4(8) 14_665 . 3_655 yes
N9 Al2 N13 106.8(4) 1_455 . . yes
O3 Al2 N13 111(2) 1_565 . . yes
N9 Al2 N13 106.8(4) 3_655 . . yes
O3 Al2 N9 112.8(12) 1_565 . 1_455 yes
N9 Al2 N9 106.1(6) 1_455 . 3_655 yes
O3 Al2 N9 112.8(12) 1_565 . 3_655 yes
Sm1 O1 Sm2 98.0(4) . . . yes
Sm1 O1 Si1 129.6(11) . . . yes
Sm2 O1 Si1 132.5(11) . . . yes
Sm1 O2 Si6 104.7(7) 9_554 . . yes
Sm2 O2 Si6 105.6(7) 9_554 . . yes
Sm1 O2 Sm2 93.0(3) 9_554 . 9_554 yes
Al2 O3 Al2 175(4) 1_545 . 2_565 yes
Si2 N1 Si6 126.4(7) . . . yes
Sm1 N1 Si2 95.5(5) 14_564 . . yes
Sm1 N1 Si6 125.0(8) 14_564 . . yes
Si4 N2 Si4 158.6(13) 1_545 . 4_565 yes
Si2 N3 Si8 122.5(5) . . . yes
Si2 N3 Al1 115.7(9) . . 14_665 yes
Si8 N3 Al1 116.9(10) . . 14_665 yes
Si1 N4 Si3 109.7(5) . . 1_455 yes
Si1 N4 Si3 109.7(5) . . 3_655 yes
Si3 N4 Si3 114.2(6) 1_455 . 3_655 yes
Si5 N5 Al1 124.5(6) . . . yes
Si4 N5 Si5 114.7(6) 11_654 . . yes
Si4 N5 Al1 118.6(6) 11_654 . . yes
Si4 N6 Si7 124.1(6) 3_655 . . yes
Si7 N6 Al1 110.4(5) . . 3_655 yes
Si4 N6 Al1 118.8(5) 3_655 . 3_655 yes
Si1 N7 Si7 113.9(6) 1_655 . 3_655 yes
Si1 N7 Si5 121.9(6) 1_655 . 11_655 yes
Si5 N7 Si7 123.9(6) 11_655 . 3_655 yes
Si3 N8 Si4 124.0(5) . . 11_655 yes
Si3 N8 Si5 122.5(6) . . 11_655 yes
Si4 N8 Si5 112.2(6) 11_655 . 11_655 yes
Si3 N9 Al1 108.0(6) 1_554 . . yes
Al1 N9 Al2 124.5(6) . . 1_655 yes
Si3 N9 Al2 126.0(6) 1_554 . 1_655 yes
Sm3 N10 Si2 97.4(6) . . 1_556 yes
Sm3 N10 Si8 96.0(6) . . 11_655 yes
Si2 N10 Si8 166.5(7) 1_556 . 11_655 yes
Si6 N11 Si8 120.8(7) . . . yes
Sm3 N11 Si6 132.9(7) 8_564 . . yes
Sm3 N11 Si8 104.8(6) 8_564 . . yes
Si6 N12 Si6 122.8(11) . . 3_655 yes
Sm2 N12 Si6 118.6(6) 14_565 . . yes
Sm2 N12 Si6 118.6(6) 14_565 . 3_655 yes
Si7 N13 Al2 120.3(3) . . . yes
Si7 N13 Si7 117.6(6) . . 3_555 yes
Si7 N13 Al2 120.3(3) 3_555 . . yes
Si5 N14 Si5 137.1(9) 1_545 . 4_565 yes
Sm2 N15 Si7 129.4(9) . . . yes
Sm1 N16 Si2 103.8(8) 14_565 . 1_556 yes
Si2 N16 Si3 124.2(11) 1_556 . 14_665 yes
Sm1 N16 Si3 130.1(9) 14_565 . 14_665 yes

loop_
_geom_bond_atom_site_label_1
_geom_bond_atom_site_label_2
_geom_bond_distance
_geom_bond_site_symmetry_1
_geom_bond_site_symmetry_2
_geom_bond_publ_flag
Sm1 O1 2.410(16) . . yes
Sm1 Si6 3.356(5) . 9_455 yes
Sm1 O2 2.546(15) . 9_455 yes
Sm1 Si6 3.356(5) . 11_555 yes
Sm1 O2 2.546(15) . 11_555 yes
Sm1 N16 2.488(16) . 14_565 yes
Sm1 Si2 3.346(5) . 14_566 yes
Sm1 N1 2.653(13) . 14_566 yes
Sm2 O1 2.469(16) . . yes
Sm2 N15 2.466(18) . . yes
Sm2 N15 2.466(18) . 3_555 yes
Sm2 Si6 3.359(5) . 9_455 yes
Sm2 O2 2.530(16) . 9_455 yes
Sm2 Si6 3.359(5) . 11_555 yes
Sm2 O2 2.530(16) . 11_555 yes
Sm2 Si8 3.385(5) . 14_565 yes
Sm2 N12 2.529(19) . 14_565 yes
Sm3 N10 2.520(10) . . yes
Sm3 Si2 3.213(6) . 1_556 yes
Sm3 Si8 3.180(6) . 8_565 yes
Sm3 N11 2.281(13) . 8_565 yes
Sm3 Si8 3.180(6) . 11_655 yes
Sm3 N11 2.281(13) . 11_655 yes
Sm3 N10 2.520(10) . 14_665 yes
Sm3 Si2 3.213(6) . 14_666 yes
Si1 O1 1.660(11) . . yes
Si1 N4 1.780(12) . . yes
Si1 N7 1.748(11) . 1_455 yes
Si1 N7 1.748(11) . 3_655 yes
Si2 N1 1.801(15) . . yes
Si2 N3 1.802(19) . . yes
Si2 N10 1.694(17) . 1_554 yes
Si2 N16 1.721(18) . 1_554 yes
Si3 N8 1.739(12) . . yes
Si3 Al1 2.885(8) . 1_556 yes
Si3 N9 1.739(10) . 1_556 yes
Si3 N4 1.781(7) . 1_655 yes
Si3 N16 1.693(17) . 14_665 yes
Si4 N2 1.689(4) . 1_565 yes
Si4 N6 1.766(11) . 3_655 yes
Si4 N8 1.777(12) . 11_654 yes
Si4 N5 1.770(11) . 11_655 yes
Si5 N5 1.782(10) . . yes
Si5 N14 1.727(6) . 1_565 yes
Si5 N7 1.787(10) . 11_654 yes
Si5 N8 1.790(10) . 11_654 yes
Si6 O2 1.633(7) . . yes
Si6 N1 1.613(12) . . yes
Si6 N11 1.753(13) . . yes
Si6 N12 1.800(10) . . yes
Si7 N6 1.741(10) . . yes
Si7 N13 1.754(7) . . yes
Si7 N15 1.71(2) . . yes
Si7 Al1 2.910(8) . 3_655 yes
Si7 N7 1.749(10) . 3_655 yes
Si8 N3 1.793(18) . . yes
Si8 N11 1.708(15) . . yes
Si8 N10 1.695(18) . 11_654 yes
Al1 N5 1.835(11) . . yes
Al1 N9 1.825(11) . . yes
Al1 N6 1.802(11) . 3_655 yes
Al1 N3 1.825(7) . 14_665 yes
Al2 N13 1.872(13) . . yes
Al2 N9 1.830(11) . 1_455 yes
Al2 O3 1.777(6) . 1_565 yes
Al2 N9 1.830(11) . 3_655 yes

loop_
_geom_torsion_atom_site_label_1
_geom_torsion_atom_site_label_2
_geom_torsion_atom_site_label_3
_geom_torsion_atom_site_label_4
_geom_torsion
_geom_torsion_site_symmetry_1
_geom_torsion_site_symmetry_2
_geom_torsion_site_symmetry_3
_geom_torsion_site_symmetry_4
_geom_torsion_publ_flag
N15 Sm2 O1 Sm1 -138.4(4) . . . . no
N15 Sm2 O1 Si1 41.6(4) . . . . no
O1 Sm2 N15 Si7 -40.4(12) . . . . no
N15 Sm2 N15 Si7 38.2(12) 3_555 . . . no
Si6 Sm2 N15 Si7 -127.4(11) 9_455 . . . no
O2 Sm2 N15 Si7 -107.9(13) 9_455 . . . no
O2 Sm2 N15 Si7 -37.7(18) 11_555 . . . no
Si8 Sm2 N15 Si7 57.2(13) 14_565 . . . no
N12 Sm2 N15 Si7 127.8(12) 14_565 . . . no
N15 Sm2 Si6 Sm1 98.0(5) . . 9_455 . no
N15 Sm2 O2 Sm1 115.8(5) . . 9_455 . no
N15 Sm2 O2 Sm1 -42.8(9) . . 11_555 . no
N10 Sm3 Si2 N16 -88.1(11) . . 1_556 . no
N4 Si1 O1 Sm1 0.00 . . . . no
N4 Si1 O1 Sm2 -180.00(1) . . . . no
O1 Si1 N7 Si7 63.5(9) . . 3_655 . no
N4 Si1 N7 Si7 -173.5(6) . . 3_655 . no
N3 Si2 N1 Si6 14.2(13) . . . . no
N3 Si2 N1 Sm1 -127.7(4) . . . 14_564 no
Sm3 Si2 N1 Si6 -103.0(11) 1_554 . . . no
N10 Si2 N1 Si6 -114.9(12) 1_554 . . . no
N16 Si2 N1 Si6 128.5(12) 1_554 . . . no
Sm1 Si2 N1 Si6 141.8(13) 14_564 . . . no
N1 Si2 N3 Si8 -15.1(9) . . . . no
N1 Si2 N3 Al1 139.4(7) . . . 14_665 no
Sm3 Si2 N3 Si8 56.6(7) 1_554 . . . no
N10 Si2 N3 Si8 114.2(7) 1_554 . . . no
N10 Si2 N3 Al1 -91.3(7) 1_554 . . 14_665 no
N16 Si2 N3 Si8 -120.7(8) 1_554 . . . no
N16 Si2 N3 Al1 33.8(9) 1_554 . . 14_665 no
Sm1 Si2 N3 Si8 -72.3(7) 14_564 . . . no
N1 Si2 N16 Si3 -151.0(12) . . 1_554 14_664 no
N3 Si2 N16 Si3 -36.0(15) . . 1_554 14_664 no
Al1 Si3 N8 Si4 4.1(8) 1_556 . . 11_655 no
Al1 Si3 N8 Si5 170.4(7) 1_556 . . 11_655 no
N9 Si3 N8 Si4 -28.9(10) 1_556 . . 11_655 no
N9 Si3 N8 Si5 137.4(7) 1_556 . . 11_655 no
N16 Si3 N8 Si4 93.3(11) 14_665 . . 11_655 no
N16 Si3 N8 Si5 -100.4(10) 14_665 . . 11_655 no
N8 Si3 Al1 N5 -6.8(5) . . 1_556 1_556 no
N8 Si3 Al1 N9 -120.7(7) . . 1_556 1_556 no
N8 Si3 Al1 N3 113.4(6) . . 1_556 14_666 no
N8 Si3 N9 Al1 64.9(7) . . 1_556 1_556 no
N8 Si3 N16 Si2 -70.4(14) . . 14_665 14_666 no
N8 Si4 N6 Al1 17.7(8) 11_654 . 3_655 . no
N5 Si4 N6 Al1 145.8(6) 11_655 . 3_655 . no
N6 Si4 N8 Si5 -65.7(8) 3_655 . 11_654 . no
N5 Si4 N8 Si5 167.4(6) 11_655 . 11_654 . no
N14 Si5 N5 Al1 139.3(9) 1_565 . . . no
N7 Si5 N5 Al1 -103.3(7) 11_654 . . . no
N7 Si5 N5 Si4 59.2(7) 11_654 . . 11_654 no
N8 Si5 N5 Al1 8.6(8) 11_654 . . . no
N8 Si5 N5 Si4 171.1(6) 11_654 . . 11_654 no
N5 Si5 N7 Si7 -35.0(8) . . 11_654 9_554 no
N5 Si5 N8 Si4 50.1(8) . . 11_654 . no
N5 Si5 N8 Si3 -142.1(7) . . 11_654 11_654 no
N7 Si5 N8 Si4 162.2(6) 11_654 . 11_654 . no
N1 Si6 O2 Sm1 150.6(7) . . . 9_554 no
N1 Si6 O2 Sm2 53.2(8) . . . 9_554 no
N11 Si6 O2 Sm1 -81.4(6) . . . 9_554 no
N11 Si6 O2 Sm2 -178.8(6) . . . 9_554 no
N12 Si6 O2 Sm1 22.9(9) . . . 9_554 no
N12 Si6 O2 Sm2 -74.6(9) . . . 9_554 no
O2 Si6 N1 Si2 140.5(9) . . . . no
O2 Si6 N1 Sm1 -88.2(8) . . . 14_564 no
N11 Si6 N1 Si2 13.8(13) . . . . no
N11 Si6 N1 Sm1 145.1(7) . . . 14_564 no
N12 Si6 N1 Si2 -98.0(12) . . . . no
N12 Si6 N1 Sm1 33.3(11) . . . 14_564 no
Sm1 Si6 N1 Si2 -170.5(3) 9_554 . . . no
Sm2 Si6 N1 Si2 176.1(10) 9_554 . . . no
O2 Si6 N11 Si8 -178.3(8) . . . . no
O2 Si6 N11 Sm3 -14.2(12) . . . 8_564 no
N1 Si6 N11 Si8 -47.3(11) . . . . no
N1 Si6 N11 Sm3 116.8(9) . . . 8_564 no
N12 Si6 N11 Si8 74.6(10) . . . . no
N12 Si6 N11 Sm3 -121.3(10) . . . 8_564 no
Sm1 Si6 N11 Si8 134.8(7) 9_554 . . . no
Sm2 Si6 N11 Si8 179.7(6) 9_554 . . . no
O2 Si6 N12 Si6 67.0(13) . . . 3_655 no
O2 Si6 N12 Sm2 -111.1(10) . . . 14_565 no
N1 Si6 N12 Si6 -61.9(13) . . . 3_655 no
N1 Si6 N12 Sm2 120.0(9) . . . 14_565 no
N11 Si6 N12 Si6 179.0(10) . . . 3_655 no
N11 Si6 N12 Sm2 0.9(10) . . . 14_565 no
N13 Si7 N6 Si4 138.5(7) . . . 3_655 no
N13 Si7 N6 Al1 -70.9(7) . . . 3_655 no
N15 Si7 N6 Si4 -101.8(9) . . . 3_655 no
N15 Si7 N6 Al1 48.8(9) . . . 3_655 no
Al1 Si7 N6 Si4 -150.6(10) 3_655 . . 3_655 no
N7 Si7 N6 Si4 20.3(9) 3_655 . . 3_655 no
N7 Si7 N6 Al1 170.9(5) 3_655 . . 3_655 no
N6 Si7 N13 Al2 19.6(9) . . . . no
N6 Si7 N13 Si7 -175.9(6) . . . 3_555 no
N15 Si7 N13 Al2 -101.6(10) . . . . no
N15 Si7 N13 Si7 62.9(10) . . . 3_555 no
Al1 Si7 N13 Al2 -13.8(8) 3_655 . . . no
N7 Si7 N13 Al2 140.9(7) 3_655 . . . no
N6 Si7 N15 Sm2 -175.1(9) . . . . no
N13 Si7 N15 Sm2 -55.7(13) . . . . no
Al1 Si7 N15 Sm2 -149.2(11) 3_655 . . . no
N7 Si7 N15 Sm2 60.8(13) 3_655 . . . no
N6 Si7 Al1 N5 -7.0(7) . . 3_655 3_655 no
N6 Si7 Al1 N9 -117.4(6) . . 3_655 3_655 no
N13 Si7 Al1 N6 115.9(7) . . 3_655 . no
N15 Si7 Al1 N6 -135.4(8) . . 3_655 . no
N15 Si7 Al1 N5 -142.4(8) . . 3_655 3_655 no
N15 Si7 Al1 N9 107.3(7) . . 3_655 3_655 no
N7 Si7 Al1 N6 -15.5(8) 3_655 . 3_655 . no
N6 Si7 N7 Si1 171.4(5) . . 3_655 . no
N6 Si7 N7 Si5 -2.3(9) . . 3_655 9_455 no
N13 Si7 N7 Si1 52.5(7) . . 3_655 . no
N15 Si7 N7 Si1 -65.1(8) . . 3_655 . no
N15 Si7 N7 Si5 121.2(8) . . 3_655 9_455 no
N11 Si8 N3 Si2 -11.5(9) . . . . no
N11 Si8 N3 Al1 -165.8(7) . . . 14_665 no
Sm3 Si8 N3 Si2 -58.1(7) 8_564 . . . no
N10 Si8 N3 Si2 -117.1(7) 11_654 . . . no
N10 Si8 N3 Al1 88.6(7) 11_654 . . 14_665 no
Sm2 Si8 N3 Si2 72.4(7) 14_565 . . . no
N3 Si8 N11 Si6 45.0(10) . . . . no
N3 Si8 N11 Sm3 -123.0(5) . . . 8_564 no
Sm3 Si8 N11 Si6 168.0(12) 8_564 . . . no
N10 Si8 N11 Si6 162.3(10) 11_654 . . . no
Sm2 Si8 N11 Si6 -82.0(8) 14_565 . . . no
N9 Al1 N5 Si5 -157.1(6) . . . . no
N9 Al1 N5 Si4 41.1(7) . . . 11_654 no
Si3 Al1 N5 Si5 170.0(6) 1_554 . . . no
Si3 Al1 N5 Si4 8.2(6) 1_554 . . 11_654 no
Si7 Al1 N5 Si5 -53.2(9) 3_655 . . . no
Si7 Al1 N5 Si4 144.9(4) 3_655 . . 11_654 no
N6 Al1 N5 Si5 -49.2(7) 3_655 . . . no
N6 Al1 N5 Si4 149.0(6) 3_655 . . 11_654 no
N3 Al1 N5 Si5 77.8(10) 14_665 . . . no
N3 Al1 N5 Si4 -84.0(10) 14_665 . . 11_654 no
N5 Al1 N9 Si3 -71.3(6) . . . 1_554 no
N5 Al1 N9 Al2 122.0(7) . . . 1_655 no
Si7 Al1 N9 Si3 149.2(5) 3_655 . . 1_554 no
N6 Al1 N9 Si3 179.9(5) 3_655 . . 1_554 no
N3 Al1 N9 Si3 59.8(9) 14_665 . . 1_554 no
N5 Al1 N6 Si4 32.5(7) . . 3_655 . no
N5 Al1 N6 Si7 -175.2(5) . . 3_655 3_655 no
N9 Al1 N6 Si4 142.1(6) . . 3_655 . no
N9 Al1 N6 Si7 -65.6(6) . . 3_655 3_655 no
Si3 Al1 N6 Si4 142.2(4) 1_554 . 3_655 . no
Si7 Al1 N6 Si4 -152.4(10) 3_655 . 3_655 . no
N3 Al1 N6 Si4 -99.2(6) 14_665 . 3_655 . no
N5 Al1 N3 Si2 74.2(7) . . 14_665 14_665 no
N5 Al1 N3 Si8 -129.8(6) . . 14_665 14_665 no
N9 Al1 N3 Si2 -48.4(8) . . 14_665 14_665 no
N9 Al1 N3 Si8 107.6(7) . . 14_665 14_665 no
N9 Al2 N13 Si7 138.6(7) 1_455 . . . no
N9 Al2 N13 Si7 25.4(9) 3_655 . . . no
